data_4346947
loop_
_publ_author_name
'England, Jason'
'Bill, Eckhard'
'Weyherm\"uller, Thomas'
'Neese, Frank'
'Atanasov, Mihail'
'Wieghardt, Karl'

_publ_section_title
;
 Molecular and Electronic Structures of Homoleptic Six-Coordinate
 Cobalt(I) Complexes of 2,2':6',2&#x2033;-Terpyridine, 2,2'-Bipyridine,
 and 1,10-Phenanthroline. An Experimental and Computational Study.
;
_journal_issue 24
_journal_name_full 'Inorganic chemistry'
_journal_page_first 12002
_journal_page_last 12018
_journal_paper_doi 10.1021/acs.inorgchem.5b02415
_journal_volume 54
_journal_year 2015
_chemical_formula_moiety 'C30 H22 Co N6, F6 P, 2(C4 H8 O)'
_chemical_formula_sum 'C38 H38 Co F6 N6 O2 P'
_chemical_formula_weight 814.64
_space_group_IT_number 82
_space_group_name_Hall 'I -4'
_space_group_name_H-M_alt 'I -4'
_symmetry_cell_setting tetragonal
_symmetry_Int_Tables_number 82
_symmetry_space_group_name_Hall 'I -4'
_symmetry_space_group_name_H-M 'I -4'
_atom_sites_solution_hydrogens geom
_atom_sites_solution_primary direct
_atom_sites_solution_secondary difmap
_audit_block_code WGT-JE-061-03
_audit_creation_date 2012-09-05
_audit_creation_method SHELXL-97
_cell_angle_alpha 90.00
_cell_angle_beta 90.00
_cell_angle_gamma 90.00
_cell_formula_units_Z 2
_cell_length_a 8.8263(5)
_cell_length_b 8.8263(5)
_cell_length_c 27.4049(11)
_cell_measurement_reflns_used 9099
_cell_measurement_temperature 100(2)
_cell_measurement_theta_max 30.3992
_cell_measurement_theta_min 2.9742
_cell_volume 2134.94(19)
_computing_cell_refinement 'DENZO (Bruker AXS, 2006)'
_computing_data_collection 'DATCOL (Bruker AXS, 2006)'
_computing_data_reduction 'DENZO (Bruker AXS, 2006)'
_computing_structure_refinement 'SHELXL-97 (Sheldrick, 1997)'
_computing_structure_solution 'SHELXS-97 (Sheldrick, 1990)'
_diffrn_ambient_temperature 100(2)
_diffrn_detector_area_resol_mean 18.02
_diffrn_measured_fraction_theta_full 0.996
_diffrn_measured_fraction_theta_max 0.996
_diffrn_measurement_device_type 'Bruker AXS Enraf-Nonius KappaCCD'
_diffrn_measurement_method 'CCD \f- and \w-scans'
_diffrn_radiation_monochromator graphite
_diffrn_radiation_source '0.2 x 2mm^2^ focus rotating anode'
_diffrn_radiation_type MoK\a
_diffrn_radiation_wavelength 0.71073
_diffrn_reflns_av_R_equivalents 0.0382
_diffrn_reflns_av_sigmaI/netI 0.0502
_diffrn_reflns_limit_h_max 12
_diffrn_reflns_limit_h_min -11
_diffrn_reflns_limit_k_max 12
_diffrn_reflns_limit_k_min -9
_diffrn_reflns_limit_l_max 35
_diffrn_reflns_limit_l_min -38
_diffrn_reflns_number 8149
_diffrn_reflns_theta_full 30.00
_diffrn_reflns_theta_max 30.00
_diffrn_reflns_theta_min 3.26
_exptl_absorpt_coefficient_mu 0.503
_exptl_absorpt_correction_T_max 0.95090
_exptl_absorpt_correction_T_min 0.86670
_exptl_absorpt_correction_type gaussian
_exptl_absorpt_process_details 'SADABS (Bruker AXS, 2008)'
_exptl_crystal_colour black
_exptl_crystal_density_diffrn 1.267
_exptl_crystal_density_method 'not measured'
_exptl_crystal_description platelet
_exptl_crystal_F_000 840
_exptl_crystal_size_max 0.20
_exptl_crystal_size_mid 0.16
_exptl_crystal_size_min 0.06
_refine_diff_density_max 0.684
_refine_diff_density_min -0.374
_refine_diff_density_rms 0.097
_refine_ls_abs_structure_details 'Flack H D (1983), Acta Cryst. A39, 876-881'
_refine_ls_abs_structure_Flack 0.01(3)
_refine_ls_extinction_method none
_refine_ls_goodness_of_fit_ref 1.120
_refine_ls_hydrogen_treatment constr
_refine_ls_matrix_type full
_refine_ls_number_parameters 146
_refine_ls_number_reflns 3057
_refine_ls_number_restraints 5
_refine_ls_restrained_S_all 1.127
_refine_ls_R_factor_all 0.0982
_refine_ls_R_factor_gt 0.0756
_refine_ls_shift/su_max 0.000
_refine_ls_shift/su_mean 0.000
_refine_ls_structure_factor_coef Fsqd
_refine_ls_weighting_details 'calc w=1/[\s^2^(Fo^2^)+(0.1055P)^2^+2.5454P] where P=(Fo^2^+2Fc^2^)/3'
_refine_ls_weighting_scheme calc
_refine_ls_wR_factor_gt 0.1843
_refine_ls_wR_factor_ref 0.2018
_reflns_number_gt 2464
_reflns_number_total 3057
_reflns_threshold_expression >2sigma(I)
_cod_data_source_file ic5b02415_si_002.cif
_cod_data_source_block 4
_cod_depositor_comments
;
The following automatic conversions were performed:

data item '_symmetry_cell_setting' value 'Tetragonal' was changed to
'tetragonal' in accordance with the
/home/saulius/struct/COD-crude-data/automatic-downloads/DataCite-retrospective/ACS/depositions/lib/dictionaries/cif_core.dic
dictionary named 'cif_core.dic' version 2.4.2 last updated on
2011-04-26.

Automatic conversion script
Id: cif_fix_values 6909 2019-04-08 15:41:33Z antanas 
;
_cod_database_code 4346947

loop_
_symmetry_equiv_pos_as_xyz
'x, y, z'
'-x, -y, z'
'y, -x, -z'
'-y, x, -z'
'x+1/2, y+1/2, z+1/2'
'-x+1/2, -y+1/2, z+1/2'
'y+1/2, -x+1/2, -z+1/2'
'-y+1/2, x+1/2, -z+1/2'

loop_
_atom_site_label
_atom_site_type_symbol
_atom_site_fract_x
_atom_site_fract_y
_atom_site_fract_z
_atom_site_U_iso_or_equiv
_atom_site_adp_type
_atom_site_occupancy
_atom_site_symmetry_multiplicity
_atom_site_calc_flag
_atom_site_refinement_flags
Co Co 1.0000 0.5000 0.7500 0.0317(3) Uani 1 4 d S
N1 N 1.0899(4) 0.7176(4) 0.76815(13) 0.0339(7) Uani 1 1 d .
C2 C 1.1355(4) 0.8248(4) 0.73689(15) 0.0369(9) Uani 1 1 d .
H2 H 1.1250 0.8066 0.7029 0.044 Uiso 1 1 calc R
C3 C 1.1980(4) 0.9622(4) 0.7521(2) 0.0417(8) Uani 1 1 d .
H3 H 1.2321 1.0341 0.7288 0.050 Uiso 1 1 calc R
C4 C 1.2096(6) 0.9922(6) 0.8007(2) 0.0514(12) Uani 1 1 d .
H4 H 1.2499 1.0859 0.8119 0.062 Uiso 1 1 calc R
C5 C 1.1613(7) 0.8832(6) 0.83366(19) 0.0530(12) Uani 1 1 d .
H5 H 1.1684 0.9015 0.8677 0.064 Uiso 1 1 calc R
C6 C 1.1027(5) 0.7476(5) 0.81675(16) 0.0407(9) Uani 1 1 d .
C7 C 1.0497(6) 0.6222(6) 0.84839(17) 0.0510(12) Uani 1 1 d .
C8 C 1.0516(11) 0.6263(9) 0.8987(2) 0.099(3) Uani 1 1 d .
H8 H 1.0872 0.7133 0.9156 0.118 Uiso 1 1 calc R
C9 C 1.0000 0.5000 0.9240(3) 0.119(5) Uani 1 2 d S
H9 H 1.0000 0.5000 0.9587 0.143 Uiso 1 2 calc SR
N10 N 1.0000 0.5000 0.82324(16) 0.0390(9) Uani 1 2 d S
P20 P 1.0000 1.0000 1.0000 0.0689(9) Uani 1 4 d S
F21 F 1.0000 1.0000 0.94177(15) 0.095(2) Uani 1 2 d S
F22 F 0.9402(6) 0.8296(5) 1.00001(17) 0.0961(14) Uani 1 1 d .
O31 O 1.2224(12) 0.8814(11) 0.6254(3) 0.081(3) Uani 0.50 1 d PD
C32 C 1.259(2) 0.8042(16) 0.5844(4) 0.131(10) Uani 0.50 1 d PD
H32A H 1.1747 0.7360 0.5753 0.157 Uiso 0.50 1 calc PR
H32B H 1.3501 0.7415 0.5905 0.157 Uiso 0.50 1 calc PR
C33 C 1.289(2) 0.9112(12) 0.5446(3) 0.088(5) Uani 0.50 1 d PD
H33A H 1.2375 0.8796 0.5141 0.106 Uiso 0.50 1 calc PR
H33B H 1.3990 0.9210 0.5383 0.106 Uiso 0.50 1 calc PR
C34 C 1.225(3) 1.0544(10) 0.5637(4) 0.109(8) Uani 0.50 1 d PD
H34A H 1.1206 1.0722 0.5516 0.130 Uiso 0.50 1 calc PR
H34B H 1.2892 1.1427 0.5556 0.130 Uiso 0.50 1 calc PR
C35 C 1.227(3) 1.0196(19) 0.6178(4) 0.120(9) Uani 0.50 1 d PD
H35A H 1.3204 1.0619 0.6324 0.144 Uiso 0.50 1 calc PR
H35B H 1.1391 1.0687 0.6337 0.144 Uiso 0.50 1 calc PR

loop_
_atom_site_aniso_label
_atom_site_aniso_U_11
_atom_site_aniso_U_22
_atom_site_aniso_U_33
_atom_site_aniso_U_23
_atom_site_aniso_U_13
_atom_site_aniso_U_12
Co 0.0302(3) 0.0302(3) 0.0347(5) 0.000 0.000 0.000
N1 0.0321(15) 0.0333(17) 0.0364(15) 0.0015(12) 0.0002(12) 0.0019(13)
C2 0.0354(18) 0.0320(18) 0.043(2) 0.0055(15) 0.0072(15) 0.0060(14)
C3 0.0429(17) 0.0355(16) 0.047(2) 0.012(2) 0.001(3) 0.0004(13)
C4 0.051(3) 0.039(2) 0.064(3) 0.002(2) 0.000(2) -0.0206(19)
C5 0.065(3) 0.052(3) 0.042(2) 0.002(2) -0.004(2) -0.020(2)
C6 0.046(2) 0.041(2) 0.035(2) 0.0004(17) 0.0009(17) -0.0159(18)
C7 0.066(3) 0.051(3) 0.035(2) -0.0001(19) 0.001(2) -0.029(2)
C8 0.170(8) 0.092(5) 0.034(3) -0.008(3) -0.007(4) -0.086(5)
C9 0.217(15) 0.107(9) 0.033(4) 0.000 0.000 -0.096(10)
N10 0.048(4) 0.036(3) 0.033(2) 0.000 0.000 -0.014(3)
P20 0.0908(14) 0.0908(14) 0.0250(11) 0.000 0.000 0.000
F21 0.186(7) 0.072(3) 0.0271(19) 0.000 0.000 -0.050(4)
F22 0.125(4) 0.091(3) 0.072(2) 0.035(2) 0.001(2) -0.017(2)
O31 0.121(8) 0.091(6) 0.032(4) 0.039(4) 0.034(4) 0.062(6)
C32 0.22(2) 0.130(14) 0.044(6) 0.046(8) 0.060(10) 0.132(16)
C33 0.168(15) 0.073(8) 0.024(5) 0.012(5) 0.006(7) -0.024(9)
C34 0.24(2) 0.042(6) 0.042(6) 0.011(5) 0.030(10) -0.020(9)
C35 0.22(2) 0.113(13) 0.030(6) -0.043(7) 0.029(9) -0.080(14)

loop_
_atom_type_symbol
_atom_type_description
_atom_type_scat_dispersion_real
_atom_type_scat_dispersion_imag
_atom_type_scat_source
C C 0.0033 0.0016 'International Tables Vol C Tables 4.2.6.8 and 6.1.1.4'
H H 0.0000 0.0000 'International Tables Vol C Tables 4.2.6.8 and 6.1.1.4'
N N 0.0061 0.0033 'International Tables Vol C Tables 4.2.6.8 and 6.1.1.4'
Co Co 0.3494 0.9721 'International Tables Vol C Tables 4.2.6.8 and 6.1.1.4'
P P 0.1023 0.0942 'International Tables Vol C Tables 4.2.6.8 and 6.1.1.4'
F F 0.0171 0.0103 'International Tables Vol C Tables 4.2.6.8 and 6.1.1.4'
O O 0.0106 0.0060 'International Tables Vol C Tables 4.2.6.8 and 6.1.1.4'

loop_
_exptl_crystal_face_index_h
_exptl_crystal_face_index_k
_exptl_crystal_face_index_l
_exptl_crystal_face_perp_dist
1.00 0.00 0.00 0.0300
-1.00 0.00 0.00 0.0300
0.00 0.00 -1.00 0.0600
0.00 0.00 1.00 0.1000
0.00 1.00 1.00 0.1200
0.00 1.00 3.00 0.1000
0.00 -1.00 1.00 0.0750

loop_
_geom_angle_atom_site_label_1
_geom_angle_atom_site_label_2
_geom_angle_atom_site_label_3
_geom_angle
_geom_angle_site_symmetry_1
_geom_angle_site_symmetry_3
N10 Co N10 180.0 . 7_566
N10 Co N1 76.54(9) . .
N10 Co N1 103.46(9) 7_566 .
N10 Co N1 76.55(9) . 2_765
N10 Co N1 103.45(9) 7_566 2_765
N1 Co N1 153.09(18) . 2_765
N10 Co N1 103.46(9) . 7_566
N10 Co N1 76.54(9) 7_566 7_566
N1 Co N1 93.10(4) . 7_566
N1 Co N1 93.10(4) 2_765 7_566
N10 Co N1 103.46(9) . 8_646
N10 Co N1 76.54(9) 7_566 8_646
N1 Co N1 93.10(4) . 8_646
N1 Co N1 93.10(4) 2_765 8_646
N1 Co N1 153.08(18) 7_566 8_646
C2 N1 C6 117.6(4) . .
C2 N1 Co 126.7(3) . .
C6 N1 Co 115.6(3) . .
N1 C2 C3 122.8(4) . .
C4 C3 C2 119.5(4) . .
C3 C4 C5 118.6(4) . .
C6 C5 C4 119.8(5) . .
N1 C6 C5 121.8(4) . .
N1 C6 C7 113.6(4) . .
C5 C6 C7 124.6(4) . .
N10 C7 C8 122.3(4) . .
N10 C7 C6 113.6(4) . .
C8 C7 C6 124.1(4) . .
C7 C8 C9 118.2(5) . .
C8 C9 C8 120.2(7) . 2_765
C7 N10 C7 118.7(5) 2_765 .
C7 N10 Co 120.6(3) 2_765 .
C7 N10 Co 120.6(3) . .
F22 P20 F22 90.000(3) 3_577 .
F22 P20 F22 180.0(3) 3_577 4_757
F22 P20 F22 90.001(2) . 4_757
F22 P20 F22 89.999(3) 3_577 2_775
F22 P20 F22 180.0(4) . 2_775
F22 P20 F22 90.001(3) 4_757 2_775
F22 P20 F21 90.01(17) 3_577 3_577
F22 P20 F21 89.99(17) . 3_577
F22 P20 F21 90.01(17) 4_757 3_577
F22 P20 F21 89.99(17) 2_775 3_577
F22 P20 F21 89.99(17) 3_577 .
F22 P20 F21 90.01(17) . .
F22 P20 F21 89.99(17) 4_757 .
F22 P20 F21 90.01(17) 2_775 .
F21 P20 F21 180.000(1) 3_577 .
C35 O31 C32 110.4(9) . .
O31 C32 C33 109.7(9) . .
C32 C33 C34 102.5(7) . .
C33 C34 C35 99.7(7) . .
O31 C35 C34 111.4(8) . .

loop_
_geom_bond_atom_site_label_1
_geom_bond_atom_site_label_2
_geom_bond_distance
_geom_bond_site_symmetry_2
Co N10 2.007(4) .
Co N10 2.007(4) 7_566
Co N1 2.137(3) .
Co N1 2.137(3) 2_765
Co N1 2.137(3) 7_566
Co N1 2.137(3) 8_646
N1 C2 1.338(5) .
N1 C6 1.363(5) .
C2 C3 1.396(6) .
C3 C4 1.362(8) .
C4 C5 1.386(7) .
C5 C6 1.384(6) .
C6 C7 1.482(6) .
C7 N10 1.353(5) .
C7 C8 1.379(7) .
C8 C9 1.389(7) .
C9 C8 1.389(7) 2_765
N10 C7 1.353(5) 2_765
P20 F22 1.594(5) 3_577
P20 F22 1.594(5) .
P20 F22 1.594(5) 4_757
P20 F22 1.594(5) 2_775
P20 F21 1.596(4) 3_577
P20 F21 1.596(4) .
O31 C35 1.238(17) .
O31 C32 1.353(15) .
C32 C33 1.468(11) .
C33 C34 1.482(12) .
C34 C35 1.514(11) .
